data_4303420
loop_
_publ_author_name
'Matilde Fondo'
'Noelia Ocampo'
'Ana M. Garc\'ia-Deibe'
'Eliseo Ru\'iz'
'Javier Tercero'
'Jes\'us Sanmart\'in'

_publ_section_title
;
Discovering the Complex Chemistry of a Simple NiII/H3L System:
Magnetostructural Characterization and DFT Calculations of Di- and
Polynuclear Nickel(II) Compounds
;
_journal_name_full 'Inorganic Chemistry'
_journal_page_first 9861
_journal_page_last 9873
_journal_paper_doi 10.1021/ic9014916
_journal_volume 48
_journal_year 2009
_chemical_formula_moiety 'C34 H34 N4 Ni2 O6, 1.75 (H2 O)'
_chemical_formula_sum 'C34 H37.5 N4 Ni2 O7.75'
_chemical_formula_weight 743.60
_chemical_name_systematic
;
 ?
;
_space_group_IT_number 14
_symmetry_cell_setting monoclinic
_symmetry_space_group_name_Hall '-P 2ybc'
_symmetry_space_group_name_H-M 'P 1 21/c 1'
_atom_sites_solution_hydrogens geom
_atom_sites_solution_primary direct
_atom_sites_solution_secondary difmap
_audit_creation_method SHELXL-97
_cell_angle_alpha 90.00
_cell_angle_beta 102.021(3)
_cell_angle_gamma 90.00
_cell_formula_units_Z 4
_cell_length_a 11.5342(19)
_cell_length_b 21.469(4)
_cell_length_c 14.727(2)
_cell_measurement_reflns_used 932
_cell_measurement_temperature 293(2)
_cell_measurement_theta_max 25.98
_cell_measurement_theta_min 2.79
_cell_volume 3566.8(10)
_computing_cell_refinement 'BRUKER Smart'
_computing_data_collection 'BRUKER Smart'
_computing_data_reduction 'BRUKER Saint'
_computing_structure_refinement 'SHELXL-97 (Sheldrick, 1997)'
_computing_structure_solution 'SHELXL-97 (Sheldrick, 1997)'
_diffrn_ambient_temperature 293(2)
_diffrn_measured_fraction_theta_full 0.990
_diffrn_measured_fraction_theta_max 0.990
_diffrn_measurement_device_type 'Smart-CCD-1000 BRUKER'
_diffrn_measurement_method 'omega scans'
_diffrn_radiation_monochromator graphite
_diffrn_radiation_source 'fine-focus sealed tube'
_diffrn_radiation_type MoK\a
_diffrn_radiation_wavelength 0.71073
_diffrn_reflns_av_R_equivalents 0.0342
_diffrn_reflns_av_sigmaI/netI 0.0631
_diffrn_reflns_limit_h_max 13
_diffrn_reflns_limit_h_min -14
_diffrn_reflns_limit_k_max 26
_diffrn_reflns_limit_k_min 0
_diffrn_reflns_limit_l_max 18
_diffrn_reflns_limit_l_min 0
_diffrn_reflns_number 25384
_diffrn_reflns_theta_full 26.38
_diffrn_reflns_theta_max 26.38
_diffrn_reflns_theta_min 1.70
_exptl_absorpt_coefficient_mu 1.108
_exptl_absorpt_correction_T_max 0.937499
_exptl_absorpt_correction_T_min 0.663667
_exptl_absorpt_correction_type empirical
_exptl_absorpt_process_details SADABS
_exptl_crystal_colour brown
_exptl_crystal_density_diffrn 1.385
_exptl_crystal_density_method 'not measured'
_exptl_crystal_description prism
_exptl_crystal_F_000 1550
_exptl_crystal_size_max 0.40
_exptl_crystal_size_mid 0.37
_exptl_crystal_size_min 0.08
_refine_diff_density_max 1.075
_refine_diff_density_min -0.332
_refine_diff_density_rms 0.108
_refine_ls_extinction_method none
_refine_ls_goodness_of_fit_ref 1.006
_refine_ls_hydrogen_treatment constr
_refine_ls_matrix_type full
_refine_ls_number_parameters 432
_refine_ls_number_reflns 7234
_refine_ls_number_restraints 0
_refine_ls_restrained_S_all 1.006
_refine_ls_R_factor_all 0.1033
_refine_ls_R_factor_gt 0.0509
_refine_ls_shift/su_max 0.000
_refine_ls_shift/su_mean 0.000
_refine_ls_structure_factor_coef Fsqd
_refine_ls_weighting_details 'calc w=1/[\s^2^(Fo^2^)+(0.1191P)^2^+0.0000P] where P=(Fo^2^+2Fc^2^)/3'
_refine_ls_weighting_scheme calc
_refine_ls_wR_factor_gt 0.1667
_refine_ls_wR_factor_ref 0.1977
_reflns_number_gt 4287
_reflns_number_total 7234
_reflns_threshold_expression >2sigma(I)
_cod_data_source_file ic9014916_si_001_1.cif
_cod_data_source_block 4.1.75H2O
_cod_depositor_comments
;
The following automatic conversions were performed:
'_symmetry_cell_setting' value 'Monoclinic' changed to 'monoclinic'
according to '/home/saulius/struct/CIF-dictionaries/cif_core.dic'
dictionary named 'cif_core.dic' version 2.4.1 from 2010-06-29.

Automatic conversion script
Id: cif_fix_enum 1527 2010-12-29 10:47:43Z saulius 
;
_cod_original_cell_volume 3566.9(10)
_cod_original_sg_symbol_H-M 'P 21/c'
_cod_original_formula_sum 'C34 H37.50 N4 Ni2 O7.75'
_cod_database_code 4303420

loop_
_symmetry_equiv_pos_as_xyz
'x, y, z'
'-x, y+1/2, -z+1/2'
'-x, -y, -z'
'x, -y-1/2, z-1/2'

loop_
_atom_site_label
_atom_site_type_symbol
_atom_site_fract_x
_atom_site_fract_y
_atom_site_fract_z
_atom_site_U_iso_or_equiv
_atom_site_adp_type
_atom_site_occupancy
_atom_site_symmetry_multiplicity
_atom_site_calc_flag
_atom_site_refinement_flags
_atom_site_disorder_assembly
_atom_site_disorder_group
Ni11 Ni 0.75731(6) 0.23733(3) 0.48840(4) 0.0371(2) Uani 1 1 d . . .
Ni12 Ni 0.84698(6) 0.36971(3) 0.54357(5) 0.0405(2) Uani 1 1 d . . .
O101 O 0.6542(3) 0.21416(17) 0.5754(2) 0.0474(9) Uani 1 1 d . . .
O102 O 0.7722(3) 0.39593(18) 0.6497(3) 0.0529(10) Uani 1 1 d . . .
O103 O 0.8850(3) 0.27954(15) 0.5910(2) 0.0384(8) Uani 1 1 d . . .
N101 N 0.8259(4) 0.15139(19) 0.4933(3) 0.0443(10) Uani 1 1 d . . .
N102 N 0.9974(4) 0.4128(2) 0.6020(3) 0.0524(12) Uani 1 1 d . . .
N103 N 0.8724(4) 0.25265(19) 0.3907(3) 0.0397(10) Uani 1 1 d . . .
N104 N 0.9406(4) 0.35149(19) 0.4316(3) 0.0422(10) Uani 1 1 d . . .
O11 O 0.6956(3) 0.32856(15) 0.4783(2) 0.0402(8) Uani 1 1 d . . .
O11W O 0.6200(4) 0.2065(2) 0.3723(3) 0.0628(11) Uani 1 1 d . . .
H1W1 H 0.6154 0.1970 0.3077 0.080 Uiso 1 1 d . . .
H1W2 H 0.5581 0.1884 0.3832 0.080 Uiso 1 1 d . . .
C10 C 0.5920(5) 0.3557(2) 0.4565(3) 0.0391(11) Uani 1 1 d . . .
C11 C 0.4864(5) 0.3210(3) 0.4475(4) 0.0518(14) Uani 1 1 d . . .
H11 H 0.4908 0.2785 0.4596 0.062 Uiso 1 1 calc R . .
C12 C 0.3780(5) 0.3485(3) 0.4213(4) 0.0610(16) Uani 1 1 d . . .
H12 H 0.3104 0.3243 0.4176 0.073 Uiso 1 1 calc R . .
C13 C 0.3653(5) 0.4119(3) 0.3999(4) 0.0581(16) Uani 1 1 d . . .
H13 H 0.2907 0.4296 0.3801 0.070 Uiso 1 1 calc R . .
C14 C 0.4646(5) 0.4463(3) 0.4090(4) 0.0539(15) Uani 1 1 d . . .
H14 H 0.4575 0.4886 0.3951 0.065 Uiso 1 1 calc R . .
C15 C 0.5793(5) 0.4208(2) 0.4390(4) 0.0421(12) Uani 1 1 d . . .
C16 C 0.6768(5) 0.4627(3) 0.4466(4) 0.0505(14) Uani 1 1 d . . .
H16 H 0.6570 0.5034 0.4278 0.061 Uiso 1 1 calc R . .
O12 O 0.7833(3) 0.45289(17) 0.4745(3) 0.0532(10) Uani 1 1 d . . .
C100 C 0.6386(5) 0.1588(3) 0.6067(4) 0.0475(13) Uani 1 1 d . . .
C101 C 0.5535(6) 0.1511(3) 0.6627(4) 0.0617(17) Uani 1 1 d . . .
H101 H 0.5120 0.1858 0.6767 0.074 Uiso 1 1 calc R . .
C102 C 0.5307(7) 0.0935(4) 0.6972(5) 0.087(2) Uani 1 1 d . . .
H102 H 0.4724 0.0896 0.7320 0.104 Uiso 1 1 calc R . .
C103 C 0.5949(9) 0.0407(4) 0.6800(7) 0.115(3) Uani 1 1 d . . .
H103 H 0.5810 0.0020 0.7041 0.138 Uiso 1 1 calc R . .
C104 C 0.6785(8) 0.0475(3) 0.6270(6) 0.097(3) Uani 1 1 d . . .
H104 H 0.7213 0.0127 0.6156 0.116 Uiso 1 1 calc R . .
C105 C 0.7018(6) 0.1044(3) 0.5896(4) 0.0581(16) Uani 1 1 d . . .
C106 C 0.7912(6) 0.1039(3) 0.5343(4) 0.0545(14) Uani 1 1 d . . .
H106 H 0.8272 0.0659 0.5275 0.065 Uiso 1 1 calc R . .
C107 C 0.9157(5) 0.1435(2) 0.4370(4) 0.0485(13) Uani 1 1 d . . .
H10A H 0.9119 0.1014 0.4124 0.058 Uiso 1 1 calc R . .
H10B H 0.9940 0.1498 0.4754 0.058 Uiso 1 1 calc R . .
C108 C 0.8947(5) 0.1894(2) 0.3587(4) 0.0476(13) Uani 1 1 d . . .
H10C H 0.9634 0.1904 0.3303 0.057 Uiso 1 1 calc R . .
H10D H 0.8271 0.1761 0.3119 0.057 Uiso 1 1 calc R . .
C109 C 0.8120(5) 0.2942(3) 0.3121(4) 0.0504(14) Uani 1 1 d . . .
H10E H 0.7272 0.2956 0.3088 0.061 Uiso 1 1 calc R . .
H10F H 0.8265 0.2796 0.2532 0.061 Uiso 1 1 calc R . .
C110 C 0.8681(5) 0.3585(3) 0.3365(4) 0.0531(15) Uani 1 1 d . . .
H11A H 0.9173 0.3701 0.2932 0.064 Uiso 1 1 calc R . .
H11B H 0.8074 0.3900 0.3350 0.064 Uiso 1 1 calc R . .
C111 C 1.0389(5) 0.3979(3) 0.4501(5) 0.0591(16) Uani 1 1 d . . .
H11C H 1.0084 0.4381 0.4262 0.071 Uiso 1 1 calc R . .
H11D H 1.0994 0.3855 0.4168 0.071 Uiso 1 1 calc R . .
C112 C 1.0943(5) 0.4045(3) 0.5508(5) 0.0623(17) Uani 1 1 d . . .
H11E H 1.1401 0.3676 0.5728 0.075 Uiso 1 1 calc R . .
H11F H 1.1469 0.4402 0.5604 0.075 Uiso 1 1 calc R . .
C113 C 1.0112(6) 0.4516(3) 0.6704(4) 0.0611(17) Uani 1 1 d . . .
H113 H 1.0844 0.4713 0.6867 0.073 Uiso 1 1 calc R . .
C114 C 0.9240(6) 0.4672(3) 0.7240(4) 0.0551(15) Uani 1 1 d . . .
C115 C 0.9564(7) 0.5129(3) 0.7911(5) 0.074(2) Uani 1 1 d . . .
H115 H 1.0321 0.5300 0.7998 0.089 Uiso 1 1 calc R . .
C116 C 0.8821(9) 0.5335(3) 0.8441(5) 0.088(3) Uani 1 1 d . . .
H116 H 0.9053 0.5651 0.8873 0.105 Uiso 1 1 calc R . .
C117 C 0.7694(8) 0.5065(3) 0.8329(5) 0.085(2) Uani 1 1 d . . .
H117 H 0.7179 0.5197 0.8699 0.102 Uiso 1 1 calc R . .
C118 C 0.7343(6) 0.4606(3) 0.7676(4) 0.0614(17) Uani 1 1 d . . .
H118 H 0.6591 0.4433 0.7611 0.074 Uiso 1 1 calc R . .
C119 C 0.8101(6) 0.4394(2) 0.7108(4) 0.0510(14) Uani 1 1 d . . .
C120 C 0.9840(4) 0.2865(2) 0.4297(3) 0.0416(12) Uani 1 1 d . . .
H120 H 1.0358 0.2842 0.3848 0.050 Uiso 1 1 calc R . .
C121 C 1.0495(5) 0.2609(2) 0.5195(4) 0.0417(12) Uani 1 1 d . . .
C122 C 1.1632(5) 0.2375(3) 0.5255(4) 0.0541(14) Uani 1 1 d . . .
H122 H 1.1991 0.2406 0.4747 0.065 Uiso 1 1 calc R . .
C123 C 1.2237(6) 0.2095(4) 0.6069(5) 0.077(2) Uani 1 1 d . . .
H123 H 1.2990 0.1929 0.6105 0.092 Uiso 1 1 calc R . .
C124 C 1.1705(6) 0.2068(4) 0.6814(5) 0.080(2) Uani 1 1 d . . .
H124 H 1.2109 0.1888 0.7364 0.095 Uiso 1 1 calc R . .
C125 C 1.0582(6) 0.2300(3) 0.6767(4) 0.0605(16) Uani 1 1 d . . .
H125 H 1.0239 0.2268 0.7284 0.073 Uiso 1 1 calc R . .
C126 C 0.9942(5) 0.2585(2) 0.5959(3) 0.0403(12) Uani 1 1 d . . .
O2W O 0.6162(4) 0.31200(19) 0.6876(3) 0.0590(11) Uani 1 1 d . . .
H2WA H 0.6139 0.2842 0.6469 0.080 Uiso 1 1 d . . .
H2WB H 0.6611 0.3457 0.6629 0.080 Uiso 1 1 d . . .
O3W O 0.4060(10) 0.1166(5) 0.1571(8) 0.102(3) Uiso 0.50 1 d P . .
H3W1 H 0.3802 0.1460 0.1983 0.080 Uiso 0.50 1 d P . .
H3W2 H 0.4707 0.1384 0.1665 0.080 Uiso 0.50 1 d P . .
O4W O 1.393(2) 0.3607(12) 0.9126(17) 0.107(8) Uiso 0.25 1 d P . .
H4W1 H 1.3202 0.3602 0.8685 0.080 Uiso 0.25 1 d P . .
H4W2 H 1.4548 0.3411 0.9010 0.080 Uiso 0.25 1 d P . .

loop_
_atom_site_aniso_label
_atom_site_aniso_U_11
_atom_site_aniso_U_22
_atom_site_aniso_U_33
_atom_site_aniso_U_23
_atom_site_aniso_U_13
_atom_site_aniso_U_12
Ni11 0.0395(4) 0.0374(4) 0.0353(4) 0.0016(3) 0.0094(3) -0.0036(3)
Ni12 0.0383(4) 0.0376(4) 0.0452(4) 0.0011(3) 0.0076(3) -0.0057(3)
O101 0.052(2) 0.046(2) 0.047(2) 0.0024(17) 0.0163(18) -0.0051(17)
O102 0.057(2) 0.052(2) 0.050(2) -0.0088(18) 0.0135(19) -0.0083(19)
O103 0.0362(19) 0.0427(19) 0.0365(19) 0.0013(14) 0.0079(15) -0.0018(15)
N101 0.052(3) 0.038(2) 0.043(3) -0.0004(19) 0.012(2) -0.002(2)
N102 0.049(3) 0.043(3) 0.063(3) 0.007(2) 0.005(2) -0.008(2)
N103 0.041(2) 0.045(2) 0.034(2) 0.0053(18) 0.0086(19) 0.0000(19)
N104 0.042(2) 0.041(2) 0.044(3) 0.0080(19) 0.010(2) -0.0043(19)
O11 0.0350(19) 0.0374(18) 0.047(2) 0.0030(15) 0.0065(16) 0.0001(15)
O11W 0.060(3) 0.081(3) 0.048(2) -0.014(2) 0.010(2) -0.020(2)
C10 0.040(3) 0.046(3) 0.032(3) 0.000(2) 0.009(2) -0.004(2)
C11 0.041(3) 0.054(3) 0.059(4) 0.009(3) 0.009(3) -0.003(3)
C12 0.038(3) 0.074(4) 0.072(4) 0.008(3) 0.011(3) -0.008(3)
C13 0.038(3) 0.066(4) 0.071(4) 0.007(3) 0.014(3) 0.009(3)
C14 0.050(4) 0.052(3) 0.063(4) 0.006(3) 0.019(3) 0.011(3)
C15 0.042(3) 0.041(3) 0.045(3) -0.002(2) 0.014(2) 0.003(2)
C16 0.054(4) 0.040(3) 0.060(4) 0.004(3) 0.017(3) 0.007(3)
O12 0.042(2) 0.043(2) 0.074(3) 0.0088(18) 0.010(2) -0.0040(17)
C100 0.046(3) 0.057(3) 0.038(3) 0.000(3) 0.006(3) -0.018(3)
C101 0.056(4) 0.079(4) 0.051(4) 0.008(3) 0.012(3) -0.024(3)
C102 0.079(5) 0.112(7) 0.075(5) 0.021(5) 0.028(4) -0.035(5)
C103 0.150(9) 0.074(6) 0.140(8) 0.033(5) 0.074(7) -0.025(6)
C104 0.136(7) 0.053(4) 0.121(7) 0.014(4) 0.069(6) -0.012(5)
C105 0.070(4) 0.054(3) 0.053(4) 0.010(3) 0.020(3) -0.014(3)
C106 0.070(4) 0.039(3) 0.054(4) 0.002(3) 0.010(3) 0.000(3)
C107 0.051(3) 0.042(3) 0.054(4) -0.001(2) 0.016(3) 0.002(2)
C108 0.050(3) 0.053(3) 0.042(3) -0.006(2) 0.015(3) -0.001(3)
C109 0.051(3) 0.067(4) 0.033(3) 0.011(3) 0.007(3) 0.004(3)
C110 0.057(4) 0.058(3) 0.047(3) 0.022(3) 0.018(3) 0.006(3)
C111 0.054(4) 0.049(3) 0.081(5) 0.016(3) 0.030(3) -0.006(3)
C112 0.041(3) 0.055(4) 0.090(5) 0.005(3) 0.011(3) -0.013(3)
C113 0.064(4) 0.047(3) 0.061(4) 0.008(3) -0.014(3) -0.021(3)
C114 0.071(4) 0.042(3) 0.046(3) 0.003(3) -0.003(3) -0.006(3)
C115 0.105(6) 0.053(4) 0.059(4) -0.008(3) 0.001(4) -0.011(4)
C116 0.130(8) 0.056(4) 0.062(5) -0.018(4) -0.012(5) 0.000(5)
C117 0.129(7) 0.061(4) 0.063(5) -0.009(4) 0.014(5) 0.038(5)
C118 0.077(5) 0.050(3) 0.054(4) -0.003(3) 0.007(3) 0.016(3)
C119 0.069(4) 0.037(3) 0.043(3) 0.000(2) 0.001(3) 0.009(3)
C120 0.039(3) 0.048(3) 0.041(3) 0.010(2) 0.015(2) 0.003(2)
C121 0.039(3) 0.043(3) 0.042(3) 0.004(2) 0.006(2) 0.000(2)
C122 0.040(3) 0.064(4) 0.058(4) 0.005(3) 0.011(3) 0.004(3)
C123 0.052(4) 0.099(6) 0.076(5) 0.020(4) 0.005(4) 0.022(4)
C124 0.067(5) 0.104(6) 0.061(4) 0.024(4) -0.001(4) 0.030(4)
C125 0.060(4) 0.077(4) 0.044(3) 0.008(3) 0.008(3) 0.009(3)
C126 0.044(3) 0.038(3) 0.036(3) 0.004(2) 0.004(2) -0.004(2)
O2W 0.068(3) 0.068(3) 0.044(2) -0.0001(19) 0.020(2) -0.006(2)

loop_
_atom_type_symbol
_atom_type_description
_atom_type_scat_dispersion_real
_atom_type_scat_dispersion_imag
_atom_type_scat_source
C C 0.0033 0.0016 'International Tables Vol C Tables 4.2.6.8 and 6.1.1.4'
H H 0.0000 0.0000 'International Tables Vol C Tables 4.2.6.8 and 6.1.1.4'
N N 0.0061 0.0033 'International Tables Vol C Tables 4.2.6.8 and 6.1.1.4'
O O 0.0106 0.0060 'International Tables Vol C Tables 4.2.6.8 and 6.1.1.4'
Ni Ni 0.3393 1.1124 'International Tables Vol C Tables 4.2.6.8 and 6.1.1.4'

loop_
_geom_angle_atom_site_label_1
_geom_angle_atom_site_label_2
_geom_angle_atom_site_label_3
_geom_angle
_geom_angle_site_symmetry_1
_geom_angle_site_symmetry_3
_geom_angle_publ_flag
O101 Ni11 N101 91.80(16) . . ?
O101 Ni11 O11 92.30(14) . . ?
N101 Ni11 O11 175.83(16) . . ?
O101 Ni11 O103 93.98(14) . . ?
N101 Ni11 O103 99.23(16) . . ?
O11 Ni11 O103 79.74(14) . . ?
O101 Ni11 N103 174.17(15) . . ?
N101 Ni11 N103 82.65(17) . . ?
O11 Ni11 N103 93.27(14) . . ?
O103 Ni11 N103 88.70(14) . . ?
O101 Ni11 O11W 89.69(15) . . ?
N101 Ni11 O11W 88.01(18) . . ?
O11 Ni11 O11W 92.76(16) . . ?
O103 Ni11 O11W 171.76(15) . . ?
N103 Ni11 O11W 88.33(15) . . ?
N102 Ni12 O11 176.96(17) . . ?
N102 Ni12 O102 90.58(18) . . ?
O11 Ni12 O102 91.39(14) . . ?
N102 Ni12 O103 100.59(16) . . ?
O11 Ni12 O103 81.52(14) . . ?
O102 Ni12 O103 95.42(14) . . ?
N102 Ni12 O12 89.99(17) . . ?
O11 Ni12 O12 87.75(14) . . ?
O102 Ni12 O12 88.60(16) . . ?
O103 Ni12 O12 168.62(15) . . ?
N102 Ni12 N104 83.50(18) . . ?
O11 Ni12 N104 94.40(15) . . ?
O102 Ni12 N104 173.16(15) . . ?
O103 Ni12 N104 89.06(14) . . ?
O12 Ni12 N104 87.97(15) . . ?
C100 O101 Ni11 127.1(4) . . ?
C119 O102 Ni12 126.6(4) . . ?
C126 O103 Ni12 118.0(3) . . ?
C126 O103 Ni11 114.3(3) . . ?
Ni12 O103 Ni11 95.40(14) . . ?
C106 N101 C107 119.9(5) . . ?
C106 N101 Ni11 125.8(4) . . ?
C107 N101 Ni11 114.0(3) . . ?
C113 N102 C112 119.4(5) . . ?
C113 N102 Ni12 126.2(4) . . ?
C112 N102 Ni12 113.8(4) . . ?
C108 N103 C120 112.2(4) . . ?
C108 N103 C109 112.5(4) . . ?
C120 N103 C109 103.4(4) . . ?
C108 N103 Ni11 104.0(3) . . ?
C120 N103 Ni11 114.6(3) . . ?
C109 N103 Ni11 110.4(3) . . ?
C110 N104 C120 101.8(4) . . ?
C110 N104 C111 111.3(4) . . ?
C120 N104 C111 112.6(4) . . ?
C110 N104 Ni12 115.1(3) . . ?
C120 N104 Ni12 113.8(3) . . ?
C111 N104 Ni12 102.6(3) . . ?
C10 O11 Ni12 125.4(3) . . ?
C10 O11 Ni11 136.0(3) . . ?
Ni12 O11 Ni11 97.44(15) . . ?
Ni11 O11W H1W1 136.1 . . ?
Ni11 O11W H1W2 119.3 . . ?
H1W1 O11W H1W2 102.3 . . ?
O11 C10 C11 121.0(5) . . ?
O11 C10 C15 122.4(4) . . ?
C11 C10 C15 116.6(5) . . ?
C12 C11 C10 121.4(6) . . ?
C12 C11 H11 119.3 . . ?
C10 C11 H11 119.3 . . ?
C11 C12 C13 122.2(6) . . ?
C11 C12 H12 118.9 . . ?
C13 C12 H12 118.9 . . ?
C14 C13 C12 117.7(5) . . ?
C14 C13 H13 121.1 . . ?
C12 C13 H13 121.1 . . ?
C13 C14 C15 122.6(5) . . ?
C13 C14 H14 118.7 . . ?
C15 C14 H14 118.7 . . ?
C14 C15 C10 119.4(5) . . ?
C14 C15 C16 116.8(5) . . ?
C10 C15 C16 123.8(5) . . ?
O12 C16 C15 129.4(5) . . ?
O12 C16 H16 115.3 . . ?
C15 C16 H16 115.3 . . ?
C16 O12 Ni12 122.0(3) . . ?
O101 C100 C101 118.4(5) . . ?
O101 C100 C105 124.9(5) . . ?
C101 C100 C105 116.8(5) . . ?
C102 C101 C100 121.7(7) . . ?
C102 C101 H101 119.2 . . ?
C100 C101 H101 119.2 . . ?
C101 C102 C103 120.5(7) . . ?
C101 C102 H102 119.8 . . ?
C103 C102 H102 119.8 . . ?
C104 C103 C102 118.4(7) . . ?
C104 C103 H103 120.8 . . ?
C102 C103 H103 120.8 . . ?
C103 C104 C105 122.6(8) . . ?
C103 C104 H104 118.7 . . ?
C105 C104 H104 118.7 . . ?
C104 C105 C100 120.1(6) . . ?
C104 C105 C106 116.0(6) . . ?
C100 C105 C106 123.9(5) . . ?
N101 C106 C105 126.0(5) . . ?
N101 C106 H106 117.0 . . ?
C105 C106 H106 117.0 . . ?
N101 C107 C108 109.8(4) . . ?
N101 C107 H10A 109.7 . . ?
C108 C107 H10A 109.7 . . ?
N101 C107 H10B 109.7 . . ?
C108 C107 H10B 109.7 . . ?
H10A C107 H10B 108.2 . . ?
N103 C108 C107 111.8(4) . . ?
N103 C108 H10C 109.3 . . ?
C107 C108 H10C 109.3 . . ?
N103 C108 H10D 109.3 . . ?
C107 C108 H10D 109.3 . . ?
H10C C108 H10D 107.9 . . ?
N103 C109 C110 104.3(4) . . ?
N103 C109 H10E 110.9 . . ?
C110 C109 H10E 110.9 . . ?
N103 C109 H10F 110.9 . . ?
C110 C109 H10F 110.9 . . ?
H10E C109 H10F 108.9 . . ?
N104 C110 C109 104.9(4) . . ?
N104 C110 H11A 110.8 . . ?
C109 C110 H11A 110.8 . . ?
N104 C110 H11B 110.8 . . ?
C109 C110 H11B 110.8 . . ?
H11A C110 H11B 108.8 . . ?
N104 C111 C112 113.4(4) . . ?
N104 C111 H11C 108.9 . . ?
C112 C111 H11C 108.9 . . ?
N104 C111 H11D 108.9 . . ?
C112 C111 H11D 108.9 . . ?
H11C C111 H11D 107.7 . . ?
N102 C112 C111 107.7(5) . . ?
N102 C112 H11E 110.2 . . ?
C111 C112 H11E 110.2 . . ?
N102 C112 H11F 110.2 . . ?
C111 C112 H11F 110.2 . . ?
H11E C112 H11F 108.5 . . ?
N102 C113 C114 126.2(5) . . ?
N102 C113 H113 116.9 . . ?
C114 C113 H113 116.9 . . ?
C115 C114 C119 120.0(6) . . ?
C115 C114 C113 116.0(6) . . ?
C119 C114 C113 124.0(5) . . ?
C116 C115 C114 122.3(7) . . ?
C116 C115 H115 118.9 . . ?
C114 C115 H115 118.9 . . ?
C115 C116 C117 118.9(7) . . ?
C115 C116 H116 120.6 . . ?
C117 C116 H116 120.6 . . ?
C118 C117 C116 120.6(7) . . ?
C118 C117 H117 119.7 . . ?
C116 C117 H117 119.7 . . ?
C117 C118 C119 121.2(7) . . ?
C117 C118 H118 119.4 . . ?
C119 C118 H118 119.4 . . ?
O102 C119 C118 118.7(6) . . ?
O102 C119 C114 124.3(5) . . ?
C118 C119 C114 117.1(5) . . ?
C121 C120 N104 116.2(4) . . ?
C121 C120 N103 113.8(4) . . ?
N104 C120 N103 101.4(4) . . ?
C121 C120 H120 108.3 . . ?
N104 C120 H120 108.3 . . ?
N103 C120 H120 108.3 . . ?
C122 C121 C126 121.0(5) . . ?
C122 C121 C120 119.2(5) . . ?
C126 C121 C120 119.7(5) . . ?
C121 C122 C123 120.6(6) . . ?
C121 C122 H122 119.7 . . ?
C123 C122 H122 119.7 . . ?
C124 C123 C122 118.8(6) . . ?
C124 C123 H123 120.6 . . ?
C122 C123 H123 120.6 . . ?
C123 C124 C125 121.4(6) . . ?
C123 C124 H124 119.3 . . ?
C125 C124 H124 119.3 . . ?
C124 C125 C126 121.5(6) . . ?
C124 C125 H125 119.2 . . ?
C126 C125 H125 119.2 . . ?
O103 C126 C125 121.3(5) . . ?
O103 C126 C121 121.9(4) . . ?
C125 C126 C121 116.7(5) . . ?
H2WA O2W H2WB 101.3 . . ?
H3W1 O3W H3W2 85.1 . . ?
H4W1 O4W H4W2 120.2 . . ?

loop_
_geom_bond_atom_site_label_1
_geom_bond_atom_site_label_2
_geom_bond_distance
_geom_bond_site_symmetry_2
_geom_bond_publ_flag
Ni11 O101 1.985(3) . ?
Ni11 N101 2.003(4) . ?
Ni11 O11 2.079(3) . ?
Ni11 O103 2.085(3) . ?
Ni11 N103 2.177(4) . ?
Ni11 O11W 2.178(4) . ?
Ni12 N102 1.996(5) . ?
Ni12 O11 2.013(3) . ?
Ni12 O102 2.017(4) . ?
Ni12 O103 2.074(3) . ?
Ni12 O12 2.110(4) . ?
Ni12 N104 2.187(4) . ?
O101 C100 1.301(6) . ?
O102 C119 1.307(6) . ?
O103 C126 1.326(6) . ?
N101 C106 1.289(7) . ?
N101 C107 1.464(7) . ?
N102 C113 1.292(7) . ?
N102 C112 1.484(7) . ?
N103 C108 1.477(7) . ?
N103 C120 1.486(7) . ?
N103 C109 1.511(6) . ?
N104 C110 1.482(7) . ?
N104 C120 1.485(6) . ?
N104 C111 1.491(7) . ?
O11 C10 1.309(6) . ?
O11W H1W1 0.9639 . ?
O11W H1W2 0.8561 . ?
C10 C11 1.410(7) . ?
C10 C15 1.423(7) . ?
C11 C12 1.363(8) . ?
C11 H11 0.9300 . ?
C12 C13 1.397(9) . ?
C12 H12 0.9300 . ?
C13 C14 1.347(8) . ?
C13 H13 0.9300 . ?
C14 C15 1.415(7) . ?
C14 H14 0.9300 . ?
C15 C16 1.426(7) . ?
C16 O12 1.229(6) . ?
C16 H16 0.9300 . ?
C100 C101 1.417(8) . ?
C100 C105 1.425(8) . ?
C101 C102 1.384(10) . ?
C101 H101 0.9300 . ?
C102 C103 1.406(12) . ?
C102 H102 0.9300 . ?
C103 C104 1.369(10) . ?
C103 H103 0.9300 . ?
C104 C105 1.389(8) . ?
C104 H104 0.9300 . ?
C105 C106 1.441(8) . ?
C106 H106 0.9300 . ?
C107 C108 1.499(7) . ?
C107 H10A 0.9700 . ?
C107 H10B 0.9700 . ?
C108 H10C 0.9700 . ?
C108 H10D 0.9700 . ?
C109 C110 1.534(8) . ?
C109 H10E 0.9700 . ?
C109 H10F 0.9700 . ?
C110 H11A 0.9700 . ?
C110 H11B 0.9700 . ?
C111 C112 1.494(9) . ?
C111 H11C 0.9700 . ?
C111 H11D 0.9700 . ?
C112 H11E 0.9700 . ?
C112 H11F 0.9700 . ?
C113 C114 1.441(9) . ?
C113 H113 0.9300 . ?
C114 C115 1.388(8) . ?
C114 C119 1.418(8) . ?
C115 C116 1.348(10) . ?
C115 H115 0.9300 . ?
C116 C117 1.401(11) . ?
C116 H116 0.9300 . ?
C117 C118 1.378(9) . ?
C117 H117 0.9300 . ?
C118 C119 1.407(8) . ?
C118 H118 0.9300 . ?
C120 C121 1.484(7) . ?
C120 H120 0.9800 . ?
C121 C122 1.390(7) . ?
C121 C126 1.404(7) . ?
C122 C123 1.393(9) . ?
C122 H122 0.9300 . ?
C123 C124 1.365(9) . ?
C123 H123 0.9300 . ?
C124 C125 1.377(8) . ?
C124 H124 0.9300 . ?
C125 C126 1.403(7) . ?
C125 H125 0.9300 . ?
O2W H2WA 0.8427 . ?
O2W H2WB 1.0010 . ?
O3W H3W1 0.9645 . ?
O3W H3W2 0.8671 . ?
O4W H4W1 0.9485 . ?
O4W H4W2 0.8739 . ?

loop_
_geom_hbond_atom_site_label_D
_geom_hbond_atom_site_label_H
_geom_hbond_atom_site_label_A
_geom_hbond_distance_DH
_geom_hbond_distance_HA
_geom_hbond_distance_DA
_geom_hbond_angle_DHA
_geom_hbond_site_symmetry_A
O11W H1W1 O2W 0.96 1.78 2.740(5) 173.1 4_565
O11W H1W2 O4W 0.86 2.29 3.15(3) 179.6 4_465
O2W H2WA O101 0.84 1.95 2.764(5) 163.0 .
O2W H2WB O102 1.00 1.72 2.685(5) 161.8 .
O3W H3W2 O2W 0.87 1.96 2.824(12) 179.7 4_565
O4W H4W2 O11W 0.87 2.28 3.15(3) 177.8 4_666

loop_
_geom_torsion_atom_site_label_1
_geom_torsion_atom_site_label_2
_geom_torsion_atom_site_label_3
_geom_torsion_atom_site_label_4
_geom_torsion
_geom_torsion_site_symmetry_1
_geom_torsion_site_symmetry_2
_geom_torsion_site_symmetry_3
_geom_torsion_site_symmetry_4
_geom_torsion_publ_flag
N101 Ni11 O101 C100 -7.3(4) . . . . ?
O11 Ni11 O101 C100 173.5(4) . . . . ?
O103 Ni11 O101 C100 -106.7(4) . . . . ?
O11W Ni11 O101 C100 80.7(4) . . . . ?
N102 Ni12 O102 C119 16.2(4) . . . . ?
O11 Ni12 O102 C119 -161.4(4) . . . . ?
O103 Ni12 O102 C119 116.9(4) . . . . ?
O12 Ni12 O102 C119 -73.7(4) . . . . ?
N102 Ni12 O103 C126 -38.3(4) . . . . ?
O11 Ni12 O103 C126 139.5(3) . . . . ?
O102 Ni12 O103 C126 -129.9(3) . . . . ?
O12 Ni12 O103 C126 119.9(7) . . . . ?
N104 Ni12 O103 C126 45.0(3) . . . . ?
N102 Ni12 O103 Ni11 -159.41(17) . . . . ?
O11 Ni12 O103 Ni11 18.38(13) . . . . ?
O102 Ni12 O103 Ni11 108.98(15) . . . . ?
O12 Ni12 O103 Ni11 -1.3(8) . . . . ?
N104 Ni12 O103 Ni11 -76.21(15) . . . . ?
O101 Ni11 O103 C126 126.5(3) . . . . ?
N101 Ni11 O103 C126 34.0(3) . . . . ?
O11 Ni11 O103 C126 -141.9(3) . . . . ?
N103 Ni11 O103 C126 -48.3(3) . . . . ?
O101 Ni11 O103 Ni12 -109.50(14) . . . . ?
N101 Ni11 O103 Ni12 158.02(15) . . . . ?
O11 Ni11 O103 Ni12 -17.87(12) . . . . ?
N103 Ni11 O103 Ni12 75.69(15) . . . . ?
O101 Ni11 N101 C106 6.6(5) . . . . ?
O103 Ni11 N101 C106 100.9(5) . . . . ?
N103 Ni11 N101 C106 -171.6(5) . . . . ?
O11W Ni11 N101 C106 -83.0(5) . . . . ?
O101 Ni11 N101 C107 -179.1(4) . . . . ?
O103 Ni11 N101 C107 -84.8(4) . . . . ?
N103 Ni11 N101 C107 2.7(4) . . . . ?
O11W Ni11 N101 C107 91.2(4) . . . . ?
O102 Ni12 N102 C113 -12.6(5) . . . . ?
O103 Ni12 N102 C113 -108.2(5) . . . . ?
O12 Ni12 N102 C113 76.0(5) . . . . ?
N104 Ni12 N102 C113 164.0(5) . . . . ?
O102 Ni12 N102 C112 176.3(4) . . . . ?
O103 Ni12 N102 C112 80.7(4) . . . . ?
O12 Ni12 N102 C112 -95.1(4) . . . . ?
N104 Ni12 N102 C112 -7.1(4) . . . . ?
N101 Ni11 N103 C108 21.0(3) . . . . ?
O11 Ni11 N103 C108 -159.9(3) . . . . ?
O103 Ni11 N103 C108 120.5(3) . . . . ?
O11W Ni11 N103 C108 -67.2(3) . . . . ?
N101 Ni11 N103 C120 -101.9(3) . . . . ?
O11 Ni11 N103 C120 77.2(3) . . . . ?
O103 Ni11 N103 C120 -2.4(3) . . . . ?
O11W Ni11 N103 C120 169.9(3) . . . . ?
N101 Ni11 N103 C109 141.9(4) . . . . ?
O11 Ni11 N103 C109 -39.0(3) . . . . ?
O103 Ni11 N103 C109 -118.6(3) . . . . ?
O11W Ni11 N103 C109 53.7(3) . . . . ?
N102 Ni12 N104 C110 -138.9(4) . . . . ?
O11 Ni12 N104 C110 38.9(3) . . . . ?
O103 Ni12 N104 C110 120.4(3) . . . . ?
O12 Ni12 N104 C110 -48.6(3) . . . . ?
N102 Ni12 N104 C120 104.2(4) . . . . ?
O11 Ni12 N104 C120 -78.0(3) . . . . ?
O103 Ni12 N104 C120 3.4(3) . . . . ?
O12 Ni12 N104 C120 -165.6(3) . . . . ?
N102 Ni12 N104 C111 -17.8(3) . . . . ?
O11 Ni12 N104 C111 160.0(3) . . . . ?
O103 Ni12 N104 C111 -118.5(3) . . . . ?
O12 Ni12 N104 C111 72.4(3) . . . . ?
O102 Ni12 O11 C10 55.2(4) . . . . ?
O103 Ni12 O11 C10 150.5(4) . . . . ?
O12 Ni12 O11 C10 -33.3(4) . . . . ?
N104 Ni12 O11 C10 -121.1(4) . . . . ?
O102 Ni12 O11 Ni11 -113.78(16) . . . . ?
O103 Ni12 O11 Ni11 -18.51(13) . . . . ?
O12 Ni12 O11 Ni11 157.68(15) . . . . ?
N104 Ni12 O11 Ni11 69.88(16) . . . . ?
O101 Ni11 O11 C10 -54.9(5) . . . . ?
O103 Ni11 O11 C10 -148.6(5) . . . . ?
N103 Ni11 O11 C10 123.3(5) . . . . ?
O11W Ni11 O11 C10 34.9(5) . . . . ?
O101 Ni11 O11 Ni12 112.13(15) . . . . ?
O103 Ni11 O11 Ni12 18.51(13) . . . . ?
N103 Ni11 O11 Ni12 -69.58(16) . . . . ?
O11W Ni11 O11 Ni12 -158.06(15) . . . . ?
Ni12 O11 C10 C11 -153.4(4) . . . . ?
Ni11 O11 C10 C11 10.9(8) . . . . ?
Ni12 O11 C10 C15 27.9(6) . . . . ?
Ni11 O11 C10 C15 -167.9(3) . . . . ?
O11 C10 C11 C12 -177.4(5) . . . . ?
C15 C10 C11 C12 1.3(8) . . . . ?
C13 C14 C15 C10 2.9(8) . . . . ?
C13 C14 C15 C16 -179.3(6) . . . . ?
O11 C10 C15 C14 175.3(5) . . . . ?
C11 C10 C15 C14 -3.5(7) . . . . ?
O11 C10 C15 C16 -2.4(8) . . . . ?
C11 C10 C15 C16 178.9(5) . . . . ?
C14 C15 C16 O12 176.6(6) . . . . ?
C10 C15 C16 O12 -5.7(9) . . . . ?
C15 C16 O12 Ni12 -11.6(8) . . . . ?
N102 Ni12 O12 C16 -157.3(4) . . . . ?
O11 Ni12 O12 C16 24.7(4) . . . . ?
O102 Ni12 O12 C16 -66.7(4) . . . . ?
N104 Ni12 O12 C16 119.2(4) . . . . ?
Ni11 O101 C100 C101 -175.0(4) . . . . ?
Ni11 O101 C100 C105 5.6(8) . . . . ?
O101 C100 C101 C102 178.9(6) . . . . ?
C105 C100 C101 C102 -1.7(9) . . . . ?
C103 C104 C105 C106 -179.2(8) . . . . ?
O101 C100 C105 C104 179.6(7) . . . . ?
C101 C100 C105 C106 -179.9(5) . . . . ?
C107 N101 C106 C105 -178.3(5) . . . . ?
Ni11 N101 C106 C105 -4.3(9) . . . . ?
C104 C105 C106 N101 179.8(7) . . . . ?
C106 N101 C107 C108 148.5(5) . . . . ?
Ni11 N101 C107 C108 -26.2(5) . . . . ?
C120 N103 C108 C107 83.0(5) . . . . ?
C109 N103 C108 C107 -160.9(4) . . . . ?
Ni11 N103 C108 C107 -41.5(5) . . . . ?
N101 C107 C108 N103 46.3(6) . . . . ?
C108 N103 C109 C110 -142.8(4) . . . . ?
C120 N103 C109 C110 -21.5(5) . . . . ?
Ni11 N103 C109 C110 101.5(4) . . . . ?
C120 N104 C110 C109 35.0(5) . . . . ?
C111 N104 C110 C109 155.3(4) . . . . ?
Ni12 N104 C110 C109 -88.5(4) . . . . ?
N103 C109 C110 N104 -8.3(5) . . . . ?
C110 N104 C111 C112 164.7(5) . . . . ?
C120 N104 C111 C112 -81.7(6) . . . . ?
Ni12 N104 C111 C112 41.0(5) . . . . ?
C113 N102 C112 C111 -140.9(5) . . . . ?
Ni12 N102 C112 C111 30.9(6) . . . . ?
N104 C111 C112 N102 -49.2(6) . . . . ?
C112 N102 C113 C114 176.8(5) . . . . ?
Ni12 N102 C113 C114 6.2(9) . . . . ?
N102 C113 C114 C115 -176.4(6) . . . . ?
C113 C114 C115 C116 177.8(6) . . . . ?
Ni12 O102 C119 C118 166.6(4) . . . . ?
Ni12 O102 C119 C114 -13.3(8) . . . . ?
C117 C118 C119 O102 -179.7(6) . . . . ?
C117 C118 C119 C114 0.3(8) . . . . ?
C115 C114 C119 O102 -179.7(5) . . . . ?
C113 C114 C119 O102 1.1(9) . . . . ?
C115 C114 C119 C118 0.3(8) . . . . ?
C113 C114 C119 C118 -178.8(5) . . . . ?
C110 N104 C120 C121 -172.9(4) . . . . ?
C111 N104 C120 C121 67.8(6) . . . . ?
Ni12 N104 C120 C121 -48.4(5) . . . . ?
C110 N104 C120 N103 -49.0(4) . . . . ?
C111 N104 C120 N103 -168.3(4) . . . . ?
Ni12 N104 C120 N103 75.5(4) . . . . ?
C108 N103 C120 C121 -69.4(5) . . . . ?
C109 N103 C120 C121 169.2(4) . . . . ?
Ni11 N103 C120 C121 49.0(5) . . . . ?
C108 N103 C120 N104 165.1(4) . . . . ?
C109 N103 C120 N104 43.6(4) . . . . ?
Ni11 N103 C120 N104 -76.6(4) . . . . ?
N104 C120 C121 C122 -124.2(5) . . . . ?
N103 C120 C121 C122 118.5(5) . . . . ?
N104 C120 C121 C126 58.3(6) . . . . ?
N103 C120 C121 C126 -59.0(6) . . . . ?
C126 C121 C122 C123 1.8(9) . . . . ?
C120 C121 C122 C123 -175.7(6) . . . . ?
Ni12 O103 C126 C125 130.0(5) . . . . ?
Ni11 O103 C126 C125 -119.2(5) . . . . ?
Ni12 O103 C126 C121 -52.9(6) . . . . ?
Ni11 O103 C126 C121 58.0(5) . . . . ?
C124 C125 C126 O103 178.4(6) . . . . ?
C124 C125 C126 C121 1.2(9) . . . . ?
C122 C121 C126 O103 -178.8(5) . . . . ?
C120 C121 C126 O103 -1.3(7) . . . . ?
C122 C121 C126 C125 -1.5(8) . . . . ?
C120 C121 C126 C125 175.9(5) . . . . ?
